data_4068901
loop_
_publ_author_name
'Xu, Chen'
'Wang, Zhi-Qiang'
'Fu, Wei-Jun'
'Lou, Xin-Hua'
'Li, Ying-Fei'
'Cen, Fei-Fei'
'Ma, Hong-Ji'
'Ji, Bao-Ming'

_publ_section_title
;
 Synthesis and Structural Characterization of
 Monophosphine-Cyclopalladated Ferrocenylpyrimidine Complexes and Reusable
 Catalytic System for Amination of Hindered Aryl Chlorides in PEG-400
;
_journal_coden_ASTM ORGND7
_journal_issue 6
_journal_name_full Organometallics
_journal_page_first 1909
_journal_page_last 1916
_journal_paper_doi 10.1021/om801149r
_journal_volume 28
_journal_year 2009
_chemical_formula_sum 'C42 H51 Cl Fe N3 P Pd'
_chemical_formula_weight 826.53
_space_group_IT_number 14
_symmetry_cell_setting monoclinic
_symmetry_space_group_name_Hall '-P 2ybc'
_symmetry_space_group_name_H-M 'P 1 21/c 1'
_atom_sites_solution_hydrogens geom
_atom_sites_solution_primary direct
_atom_sites_solution_secondary difmap
_audit_creation_method SHELXL-97
_cell_angle_alpha 90.00
_cell_angle_beta 101.3280(10)
_cell_angle_gamma 90.00
_cell_formula_units_Z 4
_cell_length_a 9.8283(8)
_cell_length_b 20.5262(18)
_cell_length_c 19.6139(17)
_cell_measurement_reflns_used 6143
_cell_measurement_temperature 293(2)
_cell_measurement_theta_max 25.05
_cell_measurement_theta_min 2.25
_cell_volume 3879.8(6)
_computing_cell_refinement 'Bruker SMART'
_computing_data_collection 'Bruker SMART(Bruker, 2004)'
_computing_data_reduction 'Bruker SAINT(Bruker, 2004)'
_computing_molecular_graphics 'Bruker SHELXTL(Sheldrick, 2008)'
_computing_publication_material 'Bruker SHELXTL'
_computing_structure_refinement 'SHELXL-97 (Sheldrick, 2008)'
_computing_structure_solution 'SHELXS-97 (Sheldrick, 2008)'
_diffrn_ambient_temperature 293(2)
_diffrn_measured_fraction_theta_full 0.995
_diffrn_measured_fraction_theta_max 0.995
_diffrn_measurement_device_type 'Bruker SMART APEX CCD'
_diffrn_measurement_method 'phi and omega scans'
_diffrn_radiation_monochromator graphite
_diffrn_radiation_source 'fine-focus sealed tube'
_diffrn_radiation_type MoK\a
_diffrn_radiation_wavelength 0.71073
_diffrn_reflns_av_R_equivalents 0.0308
_diffrn_reflns_av_sigmaI/netI 0.0343
_diffrn_reflns_limit_h_max 6
_diffrn_reflns_limit_h_min -11
_diffrn_reflns_limit_k_max 24
_diffrn_reflns_limit_k_min -24
_diffrn_reflns_limit_l_max 23
_diffrn_reflns_limit_l_min -22
_diffrn_reflns_number 22883
_diffrn_reflns_theta_full 25.50
_diffrn_reflns_theta_max 25.50
_diffrn_reflns_theta_min 2.25
_exptl_absorpt_coefficient_mu 0.981
_exptl_absorpt_correction_T_max 0.9301
_exptl_absorpt_correction_T_min 0.7607
_exptl_absorpt_correction_type multi-scan
_exptl_absorpt_process_details '(SADABS; Sheldrick, 1996)'
_exptl_crystal_colour red
_exptl_crystal_density_diffrn 1.415
_exptl_crystal_density_method 'not measured'
_exptl_crystal_description block
_exptl_crystal_F_000 1712
_exptl_crystal_size_max 0.29
_exptl_crystal_size_mid 0.26
_exptl_crystal_size_min 0.08
_refine_diff_density_max 0.515
_refine_diff_density_min -0.410
_refine_diff_density_rms 0.056
_refine_ls_extinction_method none
_refine_ls_goodness_of_fit_ref 1.021
_refine_ls_hydrogen_treatment constr
_refine_ls_matrix_type full
_refine_ls_number_parameters 446
_refine_ls_number_reflns 7186
_refine_ls_number_restraints 0
_refine_ls_restrained_S_all 1.021
_refine_ls_R_factor_all 0.0466
_refine_ls_R_factor_gt 0.0313
_refine_ls_shift/su_max 0.003
_refine_ls_shift/su_mean 0.000
_refine_ls_structure_factor_coef Fsqd
_refine_ls_weighting_details 'calc w=1/[\s^2^(Fo^2^)+(0.0344P)^2^+1.8041P] where P=(Fo^2^+2Fc^2^)/3'
_refine_ls_weighting_scheme calc
_refine_ls_wR_factor_gt 0.0721
_refine_ls_wR_factor_ref 0.0797
_reflns_number_gt 5608
_reflns_number_total 7186
_reflns_threshold_expression >2sigma(I)
_cod_data_source_file om801149r_si_006.cif
_cod_data_source_block b
_cod_depositor_comments
;
The following automatic conversions were performed:

'_symmetry_cell_setting' value 'Monoclinic' changed to 'monoclinic'
according to /home/saulius/struct/CIF-dictionaries/cif_core.dic
dictionary named 'cif_core.dic' version 2.4.2 from 2011-04-26.

Automatic conversion script
Id: cif_fix_values 1715 2011-07-08 13:25:40Z adriana 
;
_cod_original_sg_symbol_H-M P2(1)/c
_cod_database_code 4068901

loop_
_symmetry_equiv_pos_as_xyz
'x, y, z'
'-x, y+1/2, -z+1/2'
'-x, -y, -z'
'x, -y-1/2, z-1/2'

loop_
_atom_site_label
_atom_site_type_symbol
_atom_site_fract_x
_atom_site_fract_y
_atom_site_fract_z
_atom_site_U_iso_or_equiv
_atom_site_adp_type
_atom_site_occupancy
_atom_site_symmetry_multiplicity
_atom_site_calc_flag
_atom_site_refinement_flags
Pd1 Pd 0.29311(2) 0.613001(11) 0.174408(11) 0.03957(8) Uani 1 1 d .
Fe1 Fe -0.03583(4) 0.68501(2) 0.17029(2) 0.04008(11) Uani 1 1 d .
Cl1 Cl 0.51444(9) 0.64853(5) 0.15241(5) 0.0720(3) Uani 1 1 d .
P1 P 0.39177(7) 0.59550(3) 0.28704(4) 0.03353(17) Uani 1 1 d .
N1 N 0.1812(3) 0.59714(13) 0.06466(13) 0.0502(7) Uani 1 1 d .
N2 N -0.0554(3) 0.58888(14) 0.00294(15) 0.0616(8) Uani 1 1 d .
N3 N 0.1079(3) 0.66432(14) 0.41874(14) 0.0546(7) Uani 1 1 d .
C1 C 0.0605(4) 0.76913(17) 0.1500(2) 0.0716(11) Uani 1 1 d .
H1 H 0.1576 0.7731 0.1452 0.086 Uiso 1 1 calc R
C2 C 0.0118(5) 0.77587(16) 0.2111(2) 0.0679(10) Uani 1 1 d .
H2 H 0.0682 0.7855 0.2570 0.081 Uiso 1 1 calc R
C3 C -0.1331(5) 0.76635(17) 0.1959(3) 0.0783(13) Uani 1 1 d .
H3 H -0.1959 0.7689 0.2289 0.094 Uiso 1 1 calc R
C4 C -0.1708(5) 0.75413(19) 0.1244(3) 0.0831(13) Uani 1 1 d .
H4 H -0.2653 0.7462 0.0986 0.100 Uiso 1 1 calc R
C5 C -0.0519(6) 0.75512(19) 0.0963(2) 0.0828(13) Uani 1 1 d .
H5 H -0.0477 0.7483 0.0473 0.099 Uiso 1 1 calc R
C6 C -0.1361(3) 0.59998(15) 0.14323(18) 0.0517(8) Uani 1 1 d .
H6 H -0.2244 0.5944 0.1104 0.062 Uiso 1 1 calc R
C7 C -0.1184(3) 0.60985(14) 0.21584(18) 0.0486(8) Uani 1 1 d .
H7 H -0.1933 0.6133 0.2421 0.058 Uiso 1 1 calc R
C8 C 0.0265(3) 0.61462(13) 0.24451(16) 0.0399(7) Uani 1 1 d .
H8 H 0.0676 0.6226 0.2935 0.048 Uiso 1 1 calc R
C9 C 0.1013(3) 0.60669(13) 0.18971(14) 0.0373(6) Uani 1 1 d .
C10 C -0.0013(3) 0.59853(14) 0.12723(15) 0.0424(7) Uani 1 1 d .
C11 C 0.0415(4) 0.59520(14) 0.06087(16) 0.0478(8) Uani 1 1 d .
C12 C 0.2257(4) 0.58671(19) 0.00457(19) 0.0695(11) Uani 1 1 d .
C13 C 0.1281(5) 0.5796(2) -0.05713(19) 0.0802(13) Uani 1 1 d .
H13 H 0.1577 0.5730 -0.0988 0.096 Uiso 1 1 calc R
C14 C -0.0096(5) 0.58233(17) -0.05658(19) 0.0687(11) Uani 1 1 d .
C15 C 0.3778(5) 0.5810(3) 0.0058(2) 0.119(2) Uani 1 1 d .
H15A H 0.4219 0.6222 0.0184 0.179 Uiso 1 1 calc R
H15B H 0.3921 0.5685 -0.0395 0.179 Uiso 1 1 calc R
H15C H 0.4172 0.5486 0.0391 0.179 Uiso 1 1 calc R
C16 C -0.1166(5) 0.5772(2) -0.1228(2) 0.1069(18) Uani 1 1 d .
H16A H -0.1995 0.5577 -0.1130 0.160 Uiso 1 1 calc R
H16B H -0.0810 0.5507 -0.1556 0.160 Uiso 1 1 calc R
H16C H -0.1376 0.6199 -0.1419 0.160 Uiso 1 1 calc R
C17 C 0.5461(3) 0.54331(13) 0.28794(14) 0.0377(6) Uani 1 1 d .
H17 H 0.6159 0.5719 0.2742 0.045 Uiso 1 1 calc R
C18 C 0.5240(3) 0.48839(15) 0.23439(17) 0.0519(8) Uani 1 1 d .
H18A H 0.4606 0.4564 0.2470 0.062 Uiso 1 1 calc R
H18B H 0.4829 0.5058 0.1890 0.062 Uiso 1 1 calc R
C19 C 0.6620(3) 0.45579(16) 0.23104(19) 0.0591(9) Uani 1 1 d .
H19A H 0.6467 0.4210 0.1969 0.071 Uiso 1 1 calc R
H19B H 0.7238 0.4874 0.2164 0.071 Uiso 1 1 calc R
C20 C 0.7286(4) 0.42836(17) 0.3010(2) 0.0691(11) Uani 1 1 d .
H20A H 0.8174 0.4092 0.2982 0.083 Uiso 1 1 calc R
H20B H 0.6700 0.3943 0.3140 0.083 Uiso 1 1 calc R
C21 C 0.7496(4) 0.48121(18) 0.35611(19) 0.0658(10) Uani 1 1 d .
H21A H 0.8168 0.5125 0.3459 0.079 Uiso 1 1 calc R
H21B H 0.7869 0.4619 0.4010 0.079 Uiso 1 1 calc R
C22 C 0.6136(3) 0.51662(16) 0.35962(16) 0.0522(8) Uani 1 1 d .
H22A H 0.5503 0.4867 0.3757 0.063 Uiso 1 1 calc R
H22B H 0.6323 0.5522 0.3926 0.063 Uiso 1 1 calc R
C23 C 0.4552(3) 0.66963(12) 0.33686(16) 0.0399(7) Uani 1 1 d .
H23 H 0.4549 0.6607 0.3859 0.048 Uiso 1 1 calc R
C24 C 0.6026(3) 0.69117(15) 0.3320(2) 0.0646(10) Uani 1 1 d .
H24A H 0.6069 0.7001 0.2839 0.077 Uiso 1 1 calc R
H24B H 0.6678 0.6565 0.3486 0.077 Uiso 1 1 calc R
C25 C 0.6418(4) 0.75277(18) 0.3761(3) 0.0900(15) Uani 1 1 d .
H25A H 0.6435 0.7427 0.4246 0.108 Uiso 1 1 calc R
H25B H 0.7342 0.7667 0.3720 0.108 Uiso 1 1 calc R
C26 C 0.5399(4) 0.80762(16) 0.3533(3) 0.0849(14) Uani 1 1 d .
H26A H 0.5434 0.8203 0.3060 0.102 Uiso 1 1 calc R
H26B H 0.5651 0.8452 0.3831 0.102 Uiso 1 1 calc R
C27 C 0.3942(4) 0.78584(15) 0.3570(2) 0.0685(11) Uani 1 1 d .
H27A H 0.3892 0.7771 0.4051 0.082 Uiso 1 1 calc R
H27B H 0.3294 0.8206 0.3403 0.082 Uiso 1 1 calc R
C28 C 0.3532(3) 0.72526(14) 0.31395(19) 0.0522(8) Uani 1 1 d .
H28A H 0.3507 0.7350 0.2653 0.063 Uiso 1 1 calc R
H28B H 0.2609 0.7118 0.3187 0.063 Uiso 1 1 calc R
C29 C 0.2893(3) 0.54511(12) 0.33669(14) 0.0330(6) Uani 1 1 d .
C30 C 0.2291(3) 0.49187(13) 0.29708(15) 0.0393(7) Uani 1 1 d .
H30 H 0.2338 0.4904 0.2502 0.047 Uiso 1 1 calc R
C31 C 0.1637(3) 0.44198(14) 0.32396(16) 0.0475(8) Uani 1 1 d .
H31 H 0.1254 0.4076 0.2958 0.057 Uiso 1 1 calc R
C32 C 0.1554(3) 0.44331(16) 0.39310(17) 0.0554(9) Uani 1 1 d .
H32 H 0.1140 0.4091 0.4126 0.066 Uiso 1 1 calc R
C33 C 0.2091(3) 0.49594(15) 0.43302(16) 0.0494(8) Uani 1 1 d .
H33 H 0.2017 0.4968 0.4796 0.059 Uiso 1 1 calc R
C34 C 0.2743(3) 0.54807(13) 0.40661(14) 0.0373(6) Uani 1 1 d .
C35 C 0.3229(3) 0.60242(14) 0.45710(15) 0.0410(7) Uani 1 1 d .
C36 C 0.2404(3) 0.65713(15) 0.46348(15) 0.0452(7) Uani 1 1 d .
C37 C 0.2935(4) 0.70447(16) 0.51283(18) 0.0592(9) Uani 1 1 d .
H37 H 0.2407 0.7413 0.5171 0.071 Uiso 1 1 calc R
C38 C 0.4216(4) 0.69789(18) 0.55512(19) 0.0677(10) Uani 1 1 d .
H38 H 0.4549 0.7302 0.5873 0.081 Uiso 1 1 calc R
C39 C 0.5003(4) 0.64393(18) 0.55003(18) 0.0639(10) Uani 1 1 d .
H39 H 0.5870 0.6393 0.5788 0.077 Uiso 1 1 calc R
C40 C 0.4506(3) 0.59636(15) 0.50202(16) 0.0504(8) Uani 1 1 d .
H40 H 0.5038 0.5593 0.4996 0.060 Uiso 1 1 calc R
C41 C -0.0012(4) 0.6242(2) 0.4368(2) 0.0771(12) Uani 1 1 d .
H41A H 0.0297 0.5798 0.4421 0.116 Uiso 1 1 calc R
H41B H -0.0823 0.6268 0.4005 0.116 Uiso 1 1 calc R
H41C H -0.0232 0.6394 0.4796 0.116 Uiso 1 1 calc R
C42 C 0.0572(4) 0.73077(19) 0.4044(2) 0.0712(11) Uani 1 1 d .
H42A H 0.0288 0.7483 0.4447 0.107 Uiso 1 1 calc R
H42B H -0.0203 0.7305 0.3660 0.107 Uiso 1 1 calc R
H42C H 0.1300 0.7573 0.3929 0.107 Uiso 1 1 calc R

loop_
_atom_site_aniso_label
_atom_site_aniso_U_11
_atom_site_aniso_U_22
_atom_site_aniso_U_33
_atom_site_aniso_U_23
_atom_site_aniso_U_13
_atom_site_aniso_U_12
Pd1 0.03271(13) 0.04827(14) 0.03944(14) 0.01264(10) 0.01128(9) 0.00787(10)
Fe1 0.0343(2) 0.0404(2) 0.0468(3) 0.00845(19) 0.01104(19) 0.00514(18)
Cl1 0.0366(5) 0.0973(7) 0.0867(7) 0.0467(6) 0.0234(4) 0.0057(5)
P1 0.0302(4) 0.0308(4) 0.0395(4) 0.0049(3) 0.0065(3) 0.0006(3)
N1 0.0541(17) 0.0607(17) 0.0373(14) 0.0065(12) 0.0128(12) 0.0181(13)
N2 0.073(2) 0.0564(17) 0.0476(17) -0.0058(13) -0.0078(15) 0.0113(15)
N3 0.0452(16) 0.0663(18) 0.0538(17) -0.0059(14) 0.0134(13) 0.0057(14)
C1 0.069(3) 0.048(2) 0.106(3) 0.021(2) 0.038(3) -0.0013(18)
C2 0.087(3) 0.0406(19) 0.073(3) 0.0046(17) 0.008(2) 0.0039(19)
C3 0.089(3) 0.046(2) 0.114(4) 0.020(2) 0.055(3) 0.026(2)
C4 0.062(3) 0.056(2) 0.120(4) 0.028(2) -0.007(3) 0.015(2)
C5 0.129(4) 0.063(2) 0.059(3) 0.027(2) 0.023(3) 0.010(3)
C6 0.0339(17) 0.0500(19) 0.068(2) 0.0032(16) 0.0011(15) -0.0027(14)
C7 0.0366(17) 0.0482(18) 0.064(2) 0.0141(15) 0.0181(15) -0.0001(14)
C8 0.0377(17) 0.0393(15) 0.0450(17) 0.0102(13) 0.0138(13) 0.0038(13)
C9 0.0364(16) 0.0368(15) 0.0387(16) 0.0025(12) 0.0074(12) 0.0035(12)
C10 0.0374(17) 0.0441(17) 0.0444(18) -0.0023(13) 0.0048(13) 0.0033(13)
C11 0.056(2) 0.0417(17) 0.0421(18) 0.0001(13) 0.0013(15) 0.0129(15)
C12 0.084(3) 0.083(3) 0.046(2) 0.0082(19) 0.023(2) 0.031(2)
C13 0.125(4) 0.079(3) 0.040(2) 0.0030(19) 0.023(2) 0.030(3)
C14 0.101(3) 0.051(2) 0.048(2) -0.0055(17) -0.002(2) 0.019(2)
C15 0.095(4) 0.199(6) 0.076(3) 0.006(3) 0.048(3) 0.051(4)
C16 0.150(5) 0.096(3) 0.054(3) -0.016(2) -0.030(3) 0.022(3)
C17 0.0364(16) 0.0327(14) 0.0440(17) 0.0012(12) 0.0078(13) 0.0005(12)
C18 0.052(2) 0.0485(18) 0.055(2) -0.0085(15) 0.0076(16) 0.0050(15)
C19 0.057(2) 0.0458(19) 0.076(2) -0.0179(17) 0.0170(18) 0.0066(16)
C20 0.060(2) 0.050(2) 0.100(3) 0.005(2) 0.020(2) 0.0223(17)
C21 0.058(2) 0.074(2) 0.062(2) 0.0062(19) 0.0015(18) 0.0277(19)
C22 0.051(2) 0.0552(19) 0.0478(19) 0.0048(15) 0.0024(15) 0.0159(16)
C23 0.0375(17) 0.0297(14) 0.0536(18) 0.0026(13) 0.0116(14) -0.0022(12)
C24 0.0402(19) 0.0388(18) 0.116(3) -0.0087(19) 0.018(2) -0.0037(15)
C25 0.048(2) 0.052(2) 0.170(5) -0.029(3) 0.019(3) -0.0130(18)
C26 0.068(3) 0.0341(19) 0.161(4) -0.013(2) 0.045(3) -0.0104(18)
C27 0.055(2) 0.0349(17) 0.120(3) -0.0059(19) 0.028(2) 0.0004(16)
C28 0.0415(18) 0.0373(16) 0.081(2) 0.0028(16) 0.0207(17) 0.0018(14)
C29 0.0291(15) 0.0324(14) 0.0364(15) 0.0028(11) 0.0035(12) 0.0012(11)
C30 0.0408(17) 0.0393(16) 0.0369(16) 0.0004(12) 0.0054(13) -0.0008(13)
C31 0.0503(19) 0.0379(16) 0.052(2) -0.0018(14) 0.0034(15) -0.0108(14)
C32 0.063(2) 0.0467(18) 0.058(2) 0.0113(16) 0.0162(17) -0.0176(16)
C33 0.063(2) 0.0483(18) 0.0385(17) 0.0063(14) 0.0131(15) -0.0078(16)
C34 0.0367(16) 0.0367(15) 0.0372(16) 0.0030(12) 0.0039(12) 0.0005(12)
C35 0.0468(18) 0.0416(16) 0.0345(16) 0.0023(12) 0.0072(13) -0.0059(13)
C36 0.0468(19) 0.0510(18) 0.0398(17) -0.0022(14) 0.0135(14) -0.0018(15)
C37 0.066(2) 0.052(2) 0.061(2) -0.0142(17) 0.0149(19) 0.0002(17)
C38 0.079(3) 0.061(2) 0.058(2) -0.0180(18) 0.000(2) -0.017(2)
C39 0.061(2) 0.063(2) 0.060(2) -0.0035(18) -0.0074(18) -0.0125(19)
C40 0.056(2) 0.0446(18) 0.0463(19) 0.0030(14) 0.0003(16) -0.0011(15)
C41 0.053(2) 0.077(3) 0.103(3) -0.010(2) 0.020(2) -0.006(2)
C42 0.063(2) 0.081(3) 0.074(3) 0.008(2) 0.025(2) 0.021(2)

loop_
_atom_type_symbol
_atom_type_description
_atom_type_scat_dispersion_real
_atom_type_scat_dispersion_imag
_atom_type_scat_source
C C 0.0033 0.0016 'International Tables Vol C Tables 4.2.6.8 and 6.1.1.4'
H H 0.0000 0.0000 'International Tables Vol C Tables 4.2.6.8 and 6.1.1.4'
N N 0.0061 0.0033 'International Tables Vol C Tables 4.2.6.8 and 6.1.1.4'
P P 0.1023 0.0942 'International Tables Vol C Tables 4.2.6.8 and 6.1.1.4'
Cl Cl 0.1484 0.1585 'International Tables Vol C Tables 4.2.6.8 and 6.1.1.4'
Fe Fe 0.3463 0.8444 'International Tables Vol C Tables 4.2.6.8 and 6.1.1.4'
Pd Pd -0.9988 1.0072 'International Tables Vol C Tables 4.2.6.8 and 6.1.1.4'

loop_
_geom_angle_atom_site_label_1
_geom_angle_atom_site_label_2
_geom_angle_atom_site_label_3
_geom_angle
C9 Pd1 N1 80.38(11)
C9 Pd1 P1 94.60(8)
N1 Pd1 P1 162.08(7)
C9 Pd1 Cl1 166.04(8)
N1 Pd1 Cl1 99.32(8)
P1 Pd1 Cl1 89.66(3)
C10 Fe1 C6 41.12(12)
C10 Fe1 C5 108.65(16)
C6 Fe1 C5 117.32(17)
C10 Fe1 C4 125.25(17)
C6 Fe1 C4 104.15(16)
C5 Fe1 C4 39.97(18)
C10 Fe1 C7 68.36(13)
C6 Fe1 C7 40.86(13)
C5 Fe1 C7 150.75(19)
C4 Fe1 C7 116.34(16)
C10 Fe1 C3 161.51(17)
C6 Fe1 C3 122.97(17)
C5 Fe1 C3 67.67(17)
C4 Fe1 C3 40.35(17)
C7 Fe1 C3 105.49(15)
C10 Fe1 C1 122.50(15)
C6 Fe1 C1 153.81(17)
C5 Fe1 C1 40.15(17)
C4 Fe1 C1 67.09(17)
C7 Fe1 C1 165.33(17)
C3 Fe1 C1 67.26(16)
C10 Fe1 C2 156.69(16)
C6 Fe1 C2 161.93(16)
C5 Fe1 C2 67.21(17)
C4 Fe1 C2 67.39(17)
C7 Fe1 C2 126.94(15)
C3 Fe1 C2 40.41(16)
C1 Fe1 C2 39.46(15)
C10 Fe1 C8 68.16(12)
C6 Fe1 C8 69.01(12)
C5 Fe1 C8 167.26(18)
C4 Fe1 C8 152.05(18)
C7 Fe1 C8 40.90(12)
C3 Fe1 C8 119.38(15)
C1 Fe1 C8 130.21(16)
C2 Fe1 C8 110.49(14)
C10 Fe1 C9 40.89(11)
C6 Fe1 C9 69.33(12)
C5 Fe1 C9 129.40(17)
C4 Fe1 C9 164.50(18)
C7 Fe1 C9 68.51(12)
C3 Fe1 C9 154.93(17)
C1 Fe1 C9 112.27(14)
C2 Fe1 C9 122.77(14)
C8 Fe1 C9 40.27(11)
C29 P1 C23 110.13(13)
C29 P1 C17 101.60(12)
C23 P1 C17 106.26(13)
C29 P1 Pd1 115.49(9)
C23 P1 Pd1 114.90(10)
C17 P1 Pd1 107.11(9)
C12 N1 C11 116.3(3)
C12 N1 Pd1 132.7(3)
C11 N1 Pd1 110.89(19)
C11 N2 C14 116.5(3)
C36 N3 C41 114.8(3)
C36 N3 C42 116.8(3)
C41 N3 C42 109.7(3)
C2 C1 C5 108.4(4)
C2 C1 Fe1 70.3(2)
C5 C1 Fe1 69.2(2)
C2 C1 H1 125.8
C5 C1 H1 125.8
Fe1 C1 H1 125.8
C1 C2 C3 108.1(4)
C1 C2 Fe1 70.2(2)
C3 C2 Fe1 69.4(2)
C1 C2 H2 125.9
C3 C2 H2 125.9
Fe1 C2 H2 125.9
C4 C3 C2 107.1(4)
C4 C3 Fe1 69.6(2)
C2 C3 Fe1 70.2(2)
C4 C3 H3 126.5
C2 C3 H3 126.5
Fe1 C3 H3 126.5
C5 C4 C3 108.5(4)
C5 C4 Fe1 70.0(2)
C3 C4 Fe1 70.1(2)
C5 C4 H4 125.8
C3 C4 H4 125.8
Fe1 C4 H4 125.8
C4 C5 C1 107.9(4)
C4 C5 Fe1 70.0(2)
C1 C5 Fe1 70.6(2)
C4 C5 H5 126.1
C1 C5 H5 126.1
Fe1 C5 H5 126.1
C7 C6 C10 106.8(3)
C7 C6 Fe1 69.83(18)
C10 C6 Fe1 69.42(17)
C7 C6 H6 126.6
C10 C6 H6 126.6
Fe1 C6 H6 126.6
C6 C7 C8 108.8(3)
C6 C7 Fe1 69.31(17)
C8 C7 Fe1 70.56(16)
C6 C7 H7 125.6
C8 C7 H7 125.6
Fe1 C7 H7 125.6
C9 C8 C7 108.5(3)
C9 C8 Fe1 70.90(16)
C7 C8 Fe1 68.54(16)
C9 C8 H8 125.7
C7 C8 H8 125.7
Fe1 C8 H8 125.7
C8 C9 C10 106.1(3)
C8 C9 Pd1 139.3(2)
C10 C9 Pd1 114.2(2)
C8 C9 Fe1 68.83(15)
C10 C9 Fe1 67.25(15)
Pd1 C9 Fe1 121.68(13)
C6 C10 C9 109.8(3)
C6 C10 C11 130.4(3)
C9 C10 C11 119.6(3)
C6 C10 Fe1 69.46(17)
C9 C10 Fe1 71.86(16)
C11 C10 Fe1 121.3(2)
N2 C11 N1 126.3(3)
N2 C11 C10 119.0(3)
N1 C11 C10 114.7(3)
N1 C12 C13 119.2(4)
N1 C12 C15 119.5(4)
C13 C12 C15 121.3(4)
C14 C13 C12 120.3(4)
C14 C13 H13 119.8
C12 C13 H13 119.8
N2 C14 C13 121.2(3)
N2 C14 C16 117.5(4)
C13 C14 C16 121.3(4)
C12 C15 H15A 109.5
C12 C15 H15B 109.5
H15A C15 H15B 109.5
C12 C15 H15C 109.5
H15A C15 H15C 109.5
H15B C15 H15C 109.5
C14 C16 H16A 109.5
C14 C16 H16B 109.5
H16A C16 H16B 109.5
C14 C16 H16C 109.5
H16A C16 H16C 109.5
H16B C16 H16C 109.5
C18 C17 C22 110.1(2)
C18 C17 P1 114.5(2)
C22 C17 P1 114.9(2)
C18 C17 H17 105.4
C22 C17 H17 105.4
P1 C17 H17 105.4
C19 C18 C17 110.2(3)
C19 C18 H18A 109.6
C17 C18 H18A 109.6
C19 C18 H18B 109.6
C17 C18 H18B 109.6
H18A C18 H18B 108.1
C20 C19 C18 110.8(3)
C20 C19 H19A 109.5
C18 C19 H19A 109.5
C20 C19 H19B 109.5
C18 C19 H19B 109.5
H19A C19 H19B 108.1
C19 C20 C21 110.8(3)
C19 C20 H20A 109.5
C21 C20 H20A 109.5
C19 C20 H20B 109.5
C21 C20 H20B 109.5
H20A C20 H20B 108.1
C20 C21 C22 111.9(3)
C20 C21 H21A 109.2
C22 C21 H21A 109.2
C20 C21 H21B 109.2
C22 C21 H21B 109.2
H21A C21 H21B 107.9
C17 C22 C21 110.6(3)
C17 C22 H22A 109.5
C21 C22 H22A 109.5
C17 C22 H22B 109.5
C21 C22 H22B 109.5
H22A C22 H22B 108.1
C28 C23 C24 109.8(2)
C28 C23 P1 109.0(2)
C24 C23 P1 115.4(2)
C28 C23 H23 107.4
C24 C23 H23 107.4
P1 C23 H23 107.4
C23 C24 C25 109.7(3)
C23 C24 H24A 109.7
C25 C24 H24A 109.7
C23 C24 H24B 109.7
C25 C24 H24B 109.7
H24A C24 H24B 108.2
C26 C25 C24 111.5(3)
C26 C25 H25A 109.3
C24 C25 H25A 109.3
C26 C25 H25B 109.3
C24 C25 H25B 109.3
H25A C25 H25B 108.0
C25 C26 C27 110.0(3)
C25 C26 H26A 109.7
C27 C26 H26A 109.7
C25 C26 H26B 109.7
C27 C26 H26B 109.7
H26A C26 H26B 108.2
C28 C27 C26 111.5(3)
C28 C27 H27A 109.3
C26 C27 H27A 109.3
C28 C27 H27B 109.3
C26 C27 H27B 109.3
H27A C27 H27B 108.0
C27 C28 C23 111.3(3)
C27 C28 H28A 109.4
C23 C28 H28A 109.4
C27 C28 H28B 109.4
C23 C28 H28B 109.4
H28A C28 H28B 108.0
C30 C29 C34 117.3(2)
C30 C29 P1 111.0(2)
C34 C29 P1 131.3(2)
C31 C30 C29 123.3(3)
C31 C30 H30 118.4
C29 C30 H30 118.4
C30 C31 C32 119.2(3)
C30 C31 H31 120.4
C32 C31 H31 120.4
C31 C32 C33 119.1(3)
C31 C32 H32 120.5
C33 C32 H32 120.5
C32 C33 C34 122.8(3)
C32 C33 H33 118.6
C34 C33 H33 118.6
C33 C34 C29 118.1(3)
C33 C34 C35 115.6(3)
C29 C34 C35 126.3(2)
C40 C35 C36 118.7(3)
C40 C35 C34 118.7(3)
C36 C35 C34 122.5(3)
C37 C36 C35 118.3(3)
C37 C36 N3 121.7(3)
C35 C36 N3 120.0(3)
C38 C37 C36 121.6(3)
C38 C37 H37 119.2
C36 C37 H37 119.2
C39 C38 C37 120.1(3)
C39 C38 H38 120.0
C37 C38 H38 120.0
C38 C39 C40 119.7(3)
C38 C39 H39 120.2
C40 C39 H39 120.2
C39 C40 C35 121.6(3)
C39 C40 H40 119.2
C35 C40 H40 119.2
N3 C41 H41A 109.5
N3 C41 H41B 109.5
H41A C41 H41B 109.5
N3 C41 H41C 109.5
H41A C41 H41C 109.5
H41B C41 H41C 109.5
N3 C42 H42A 109.5
N3 C42 H42B 109.5
H42A C42 H42B 109.5
N3 C42 H42C 109.5
H42A C42 H42C 109.5
H42B C42 H42C 109.5

loop_
_geom_bond_atom_site_label_1
_geom_bond_atom_site_label_2
_geom_bond_distance
Pd1 C9 1.970(3)
Pd1 N1 2.240(3)
Pd1 P1 2.2602(8)
Pd1 Cl1 2.4122(9)
Fe1 C10 2.023(3)
Fe1 C6 2.023(3)
Fe1 C5 2.028(4)
Fe1 C4 2.028(4)
Fe1 C7 2.030(3)
Fe1 C3 2.035(4)
Fe1 C1 2.046(3)
Fe1 C2 2.047(4)
Fe1 C8 2.057(3)
Fe1 C9 2.085(3)
P1 C29 1.849(3)
P1 C23 1.849(3)
P1 C17 1.854(3)
N1 C12 1.352(4)
N1 C11 1.361(4)
N2 C11 1.338(4)
N2 C14 1.338(5)
N3 C36 1.428(4)
N3 C41 1.449(4)
N3 C42 1.460(4)
C1 C2 1.381(5)
C1 C5 1.398(6)
C1 H1 0.9800
C2 C3 1.410(6)
C2 H2 0.9800
C3 C4 1.401(6)
C3 H3 0.9800
C4 C5 1.386(6)
C4 H4 0.9800
C5 H5 0.9800
C6 C7 1.415(5)
C6 C10 1.421(4)
C6 H6 0.9800
C7 C8 1.428(4)
C7 H7 0.9800
C8 C9 1.426(4)
C8 H8 0.9800
C9 C10 1.436(4)
C10 C11 1.446(4)
C12 C13 1.396(5)
C12 C15 1.496(6)
C13 C14 1.357(6)
C13 H13 0.9300
C14 C16 1.505(5)
C15 H15A 0.9600
C15 H15B 0.9600
C15 H15C 0.9600
C16 H16A 0.9600
C16 H16B 0.9600
C16 H16C 0.9600
C17 C18 1.527(4)
C17 C22 1.533(4)
C17 H17 0.9800
C18 C19 1.525(4)
C18 H18A 0.9700
C18 H18B 0.9700
C19 C20 1.509(5)
C19 H19A 0.9700
C19 H19B 0.9700
C20 C21 1.516(5)
C20 H20A 0.9700
C20 H20B 0.9700
C21 C22 1.535(4)
C21 H21A 0.9700
C21 H21B 0.9700
C22 H22A 0.9700
C22 H22B 0.9700
C23 C28 1.528(4)
C23 C24 1.535(4)
C23 H23 0.9800
C24 C25 1.538(5)
C24 H24A 0.9700
C24 H24B 0.9700
C25 C26 1.515(5)
C25 H25A 0.9700
C25 H25B 0.9700
C26 C27 1.515(5)
C26 H26A 0.9700
C26 H26B 0.9700
C27 C28 1.513(4)
C27 H27A 0.9700
C27 H27B 0.9700
C28 H28A 0.9700
C28 H28B 0.9700
C29 C30 1.403(4)
C29 C34 1.409(4)
C30 C31 1.368(4)
C30 H30 0.9300
C31 C32 1.375(4)
C31 H31 0.9300
C32 C33 1.377(4)
C32 H32 0.9300
C33 C34 1.398(4)
C33 H33 0.9300
C34 C35 1.506(4)
C35 C40 1.390(4)
C35 C36 1.405(4)
C36 C37 1.398(4)
C37 C38 1.372(5)
C37 H37 0.9300
C38 C39 1.366(5)
C38 H38 0.9300
C39 C40 1.378(4)
C39 H39 0.9300
C40 H40 0.9300
C41 H41A 0.9600
C41 H41B 0.9600
C41 H41C 0.9600
C42 H42A 0.9600
C42 H42B 0.9600
C42 H42C 0.9600

loop_
_geom_torsion_atom_site_label_1
_geom_torsion_atom_site_label_2
_geom_torsion_atom_site_label_3
_geom_torsion_atom_site_label_4
_geom_torsion
C9 Pd1 P1 C29 28.86(12)
N1 Pd1 P1 C29 -43.9(3)
Cl1 Pd1 P1 C29 -164.45(10)
C9 Pd1 P1 C23 -101.05(13)
N1 Pd1 P1 C23 -173.8(2)
Cl1 Pd1 P1 C23 65.64(11)
C9 Pd1 P1 C17 141.18(12)
N1 Pd1 P1 C17 68.4(2)
Cl1 Pd1 P1 C17 -52.13(10)
C9 Pd1 N1 C12 -172.8(3)
P1 Pd1 N1 C12 -97.9(4)
Cl1 Pd1 N1 C12 21.3(3)
C9 Pd1 N1 C11 3.8(2)
P1 Pd1 N1 C11 78.8(3)
Cl1 Pd1 N1 C11 -162.02(19)
C10 Fe1 C1 C2 -160.0(2)
C6 Fe1 C1 C2 156.8(3)
C5 Fe1 C1 C2 119.7(4)
C4 Fe1 C1 C2 81.8(3)
C7 Fe1 C1 C2 -24.9(7)
C3 Fe1 C1 C2 37.8(2)
C8 Fe1 C1 C2 -72.2(3)
C9 Fe1 C1 C2 -115.0(2)
C10 Fe1 C1 C5 80.4(3)
C6 Fe1 C1 C5 37.2(5)
C4 Fe1 C1 C5 -37.9(3)
C7 Fe1 C1 C5 -144.6(5)
C3 Fe1 C1 C5 -81.8(3)
C2 Fe1 C1 C5 -119.7(4)
C8 Fe1 C1 C5 168.1(2)
C9 Fe1 C1 C5 125.3(3)
C5 C1 C2 C3 -0.3(4)
Fe1 C1 C2 C3 -59.2(2)
C5 C1 C2 Fe1 58.9(3)
C10 Fe1 C2 C1 46.9(5)
C6 Fe1 C2 C1 -145.9(4)
C5 Fe1 C2 C1 -37.4(3)
C4 Fe1 C2 C1 -80.9(3)
C7 Fe1 C2 C1 172.3(2)
C3 Fe1 C2 C1 -119.3(4)
C8 Fe1 C2 C1 129.1(2)
C9 Fe1 C2 C1 85.8(3)
C10 Fe1 C2 C3 166.2(3)
C6 Fe1 C2 C3 -26.6(6)
C5 Fe1 C2 C3 81.8(3)
C4 Fe1 C2 C3 38.3(2)
C7 Fe1 C2 C3 -68.4(3)
C1 Fe1 C2 C3 119.3(4)
C8 Fe1 C2 C3 -111.6(2)
C9 Fe1 C2 C3 -154.9(2)
C1 C2 C3 C4 -0.4(4)
Fe1 C2 C3 C4 -60.1(2)
C1 C2 C3 Fe1 59.7(2)
C10 Fe1 C3 C4 -44.8(6)
C6 Fe1 C3 C4 -71.7(3)
C5 Fe1 C3 C4 37.2(3)
C7 Fe1 C3 C4 -112.6(3)
C1 Fe1 C3 C4 80.9(3)
C2 Fe1 C3 C4 117.8(3)
C8 Fe1 C3 C4 -154.6(2)
C9 Fe1 C3 C4 175.1(3)
C10 Fe1 C3 C2 -162.7(4)
C6 Fe1 C3 C2 170.5(2)
C5 Fe1 C3 C2 -80.6(3)
C4 Fe1 C3 C2 -117.8(3)
C7 Fe1 C3 C2 129.5(2)
C1 Fe1 C3 C2 -36.9(2)
C8 Fe1 C3 C2 87.6(3)
C9 Fe1 C3 C2 57.3(4)
C2 C3 C4 C5 0.9(4)
Fe1 C3 C4 C5 -59.7(3)
C2 C3 C4 Fe1 60.5(2)
C10 Fe1 C4 C5 -76.5(3)
C6 Fe1 C4 C5 -115.9(3)
C7 Fe1 C4 C5 -157.6(3)
C3 Fe1 C4 C5 119.4(4)
C1 Fe1 C4 C5 38.1(3)
C2 Fe1 C4 C5 81.0(3)
C8 Fe1 C4 C5 172.4(3)
C9 Fe1 C4 C5 -52.8(7)
C10 Fe1 C4 C3 164.1(2)
C6 Fe1 C4 C3 124.8(3)
C5 Fe1 C4 C3 -119.4(4)
C7 Fe1 C4 C3 83.0(3)
C1 Fe1 C4 C3 -81.3(3)
C2 Fe1 C4 C3 -38.4(2)
C8 Fe1 C4 C3 53.0(4)
C9 Fe1 C4 C3 -172.2(5)
C3 C4 C5 C1 -1.0(4)
Fe1 C4 C5 C1 -60.8(3)
C3 C4 C5 Fe1 59.7(3)
C2 C1 C5 C4 0.8(4)
Fe1 C1 C5 C4 60.4(3)
C2 C1 C5 Fe1 -59.6(3)
C10 Fe1 C5 C4 123.1(3)
C6 Fe1 C5 C4 79.2(3)
C7 Fe1 C5 C4 44.2(5)
C3 Fe1 C5 C4 -37.6(3)
C1 Fe1 C5 C4 -118.3(4)
C2 Fe1 C5 C4 -81.5(3)
C8 Fe1 C5 C4 -163.6(6)
C9 Fe1 C5 C4 164.0(3)
C10 Fe1 C5 C1 -118.6(2)
C6 Fe1 C5 C1 -162.5(2)
C4 Fe1 C5 C1 118.3(4)
C7 Fe1 C5 C1 162.5(3)
C3 Fe1 C5 C1 80.7(3)
C2 Fe1 C5 C1 36.8(2)
C8 Fe1 C5 C1 -45.3(8)
C9 Fe1 C5 C1 -77.7(3)
C10 Fe1 C6 C7 117.9(3)
C5 Fe1 C6 C7 -154.7(2)
C4 Fe1 C6 C7 -114.1(2)
C3 Fe1 C6 C7 -74.7(2)
C1 Fe1 C6 C7 179.3(3)
C2 Fe1 C6 C7 -54.5(5)
C8 Fe1 C6 C7 37.44(17)
C9 Fe1 C6 C7 80.66(19)
C5 Fe1 C6 C10 87.5(2)
C4 Fe1 C6 C10 128.0(2)
C7 Fe1 C6 C10 -117.9(3)
C3 Fe1 C6 C10 167.4(2)
C1 Fe1 C6 C10 61.5(4)
C2 Fe1 C6 C10 -172.3(4)
C8 Fe1 C6 C10 -80.42(18)
C9 Fe1 C6 C10 -37.20(17)
C10 C6 C7 C8 0.1(3)
Fe1 C6 C7 C8 -59.7(2)
C10 C6 C7 Fe1 59.8(2)
C10 Fe1 C7 C6 -38.71(18)
C5 Fe1 C7 C6 51.0(4)
C4 Fe1 C7 C6 81.1(3)
C3 Fe1 C7 C6 122.9(2)
C1 Fe1 C7 C6 -178.8(5)
C2 Fe1 C7 C6 161.6(2)
C8 Fe1 C7 C6 -119.9(3)
C9 Fe1 C7 C6 -82.83(19)
C10 Fe1 C7 C8 81.18(19)
C6 Fe1 C7 C8 119.9(3)
C5 Fe1 C7 C8 170.9(3)
C4 Fe1 C7 C8 -159.1(2)
C3 Fe1 C7 C8 -117.2(2)
C1 Fe1 C7 C8 -58.9(6)
C2 Fe1 C7 C8 -78.5(2)
C9 Fe1 C7 C8 37.07(17)
C6 C7 C8 C9 -0.9(3)
Fe1 C7 C8 C9 -59.85(19)
C6 C7 C8 Fe1 58.9(2)
C10 Fe1 C8 C9 38.09(17)
C6 Fe1 C8 C9 82.40(19)
C5 Fe1 C8 C9 -39.8(8)
C4 Fe1 C8 C9 162.9(3)
C7 Fe1 C8 C9 119.8(3)
C3 Fe1 C8 C9 -160.7(2)
C1 Fe1 C8 C9 -76.7(2)
C2 Fe1 C8 C9 -116.9(2)
C10 Fe1 C8 C7 -81.7(2)
C6 Fe1 C8 C7 -37.40(19)
C5 Fe1 C8 C7 -159.6(7)
C4 Fe1 C8 C7 43.1(4)
C3 Fe1 C8 C7 79.5(2)
C1 Fe1 C8 C7 163.5(2)
C2 Fe1 C8 C7 123.3(2)
C9 Fe1 C8 C7 -119.8(3)
C7 C8 C9 C10 1.3(3)
Fe1 C8 C9 C10 -57.10(18)
C7 C8 C9 Pd1 172.8(2)
Fe1 C8 C9 Pd1 114.4(3)
C7 C8 C9 Fe1 58.39(19)
N1 Pd1 C9 C8 -173.2(3)
P1 Pd1 C9 C8 24.1(3)
Cl1 Pd1 C9 C8 -83.3(5)
N1 Pd1 C9 C10 -2.19(19)
P1 Pd1 C9 C10 -164.85(19)
Cl1 Pd1 C9 C10 87.8(4)
N1 Pd1 C9 Fe1 -79.45(15)
P1 Pd1 C9 Fe1 117.90(14)
Cl1 Pd1 C9 Fe1 10.5(5)
C10 Fe1 C9 C8 -119.0(2)
C6 Fe1 C9 C8 -81.56(19)
C5 Fe1 C9 C8 169.5(2)
C4 Fe1 C9 C8 -149.0(5)
C7 Fe1 C9 C8 -37.63(18)
C3 Fe1 C9 C8 42.9(4)
C1 Fe1 C9 C8 126.6(2)
C2 Fe1 C9 C8 83.3(2)
C6 Fe1 C9 C10 37.41(18)
C5 Fe1 C9 C10 -71.6(3)
C4 Fe1 C9 C10 -30.1(6)
C7 Fe1 C9 C10 81.34(19)
C3 Fe1 C9 C10 161.9(3)
C1 Fe1 C9 C10 -114.5(2)
C2 Fe1 C9 C10 -157.7(2)
C8 Fe1 C9 C10 119.0(2)
C10 Fe1 C9 Pd1 105.3(2)
C6 Fe1 C9 Pd1 142.7(2)
C5 Fe1 C9 Pd1 33.8(3)
C4 Fe1 C9 Pd1 75.2(6)
C7 Fe1 C9 Pd1 -173.4(2)
C3 Fe1 C9 Pd1 -92.8(4)
C1 Fe1 C9 Pd1 -9.1(2)
C2 Fe1 C9 Pd1 -52.4(2)
C8 Fe1 C9 Pd1 -135.7(3)
C7 C6 C10 C9 0.7(3)
Fe1 C6 C10 C9 60.8(2)
C7 C6 C10 C11 -174.3(3)
Fe1 C6 C10 C11 -114.2(3)
C7 C6 C10 Fe1 -60.1(2)
C8 C9 C10 C6 -1.2(3)
Pd1 C9 C10 C6 -175.2(2)
Fe1 C9 C10 C6 -59.3(2)
C8 C9 C10 C11 174.4(3)
Pd1 C9 C10 C11 0.4(3)
Fe1 C9 C10 C11 116.3(3)
C8 C9 C10 Fe1 58.11(19)
Pd1 C9 C10 Fe1 -115.83(16)
C5 Fe1 C10 C6 -110.5(2)
C4 Fe1 C10 C6 -69.2(3)
C7 Fe1 C10 C6 38.48(18)
C3 Fe1 C10 C6 -35.2(5)
C1 Fe1 C10 C6 -152.6(2)
C2 Fe1 C10 C6 174.0(3)
C8 Fe1 C10 C6 82.67(19)
C9 Fe1 C10 C6 120.2(3)
C6 Fe1 C10 C9 -120.2(3)
C5 Fe1 C10 C9 129.3(2)
C4 Fe1 C10 C9 170.6(2)
C7 Fe1 C10 C9 -81.72(18)
C3 Fe1 C10 C9 -155.4(4)
C1 Fe1 C10 C9 87.2(2)
C2 Fe1 C10 C9 53.8(4)
C8 Fe1 C10 C9 -37.53(16)
C6 Fe1 C10 C11 125.6(3)
C5 Fe1 C10 C11 15.1(3)
C4 Fe1 C10 C11 56.4(3)
C7 Fe1 C10 C11 164.1(3)
C3 Fe1 C10 C11 90.4(5)
C1 Fe1 C10 C11 -27.0(3)
C2 Fe1 C10 C11 -60.4(5)
C8 Fe1 C10 C11 -151.7(3)
C9 Fe1 C10 C11 -114.2(3)
C14 N2 C11 N1 1.7(5)
C14 N2 C11 C10 -176.3(3)
C12 N1 C11 N2 -5.4(5)
Pd1 N1 C11 N2 177.4(3)
C12 N1 C11 C10 172.7(3)
Pd1 N1 C11 C10 -4.5(3)
C6 C10 C11 N2 -4.1(5)
C9 C10 C11 N2 -178.7(3)
Fe1 C10 C11 N2 -92.9(3)
C6 C10 C11 N1 177.6(3)
C9 C10 C11 N1 3.1(4)
Fe1 C10 C11 N1 88.9(3)
C11 N1 C12 C13 4.7(5)
Pd1 N1 C12 C13 -178.8(3)
C11 N1 C12 C15 -173.5(4)
Pd1 N1 C12 C15 3.0(6)
N1 C12 C13 C14 -0.9(6)
C15 C12 C13 C14 177.3(4)
C11 N2 C14 C13 2.6(5)
C11 N2 C14 C16 -178.2(3)
C12 C13 C14 N2 -3.0(6)
C12 C13 C14 C16 177.8(4)
C29 P1 C17 C18 80.1(2)
C23 P1 C17 C18 -164.7(2)
Pd1 P1 C17 C18 -41.4(2)
C29 P1 C17 C22 -48.8(2)
C23 P1 C17 C22 66.4(2)
Pd1 P1 C17 C22 -170.3(2)
C22 C17 C18 C19 -58.2(3)
P1 C17 C18 C19 170.6(2)
C17 C18 C19 C20 59.1(4)
C18 C19 C20 C21 -57.3(4)
C19 C20 C21 C22 55.3(4)
C18 C17 C22 C21 55.8(4)
P1 C17 C22 C21 -173.2(2)
C20 C21 C22 C17 -54.6(4)
C29 P1 C23 C28 -94.3(2)
C17 P1 C23 C28 156.4(2)
Pd1 P1 C23 C28 38.2(2)
C29 P1 C23 C24 141.6(2)
C17 P1 C23 C24 32.3(3)
Pd1 P1 C23 C24 -85.9(2)
C28 C23 C24 C25 56.8(4)
P1 C23 C24 C25 -179.6(3)
C23 C24 C25 C26 -57.7(5)
C24 C25 C26 C27 57.1(5)
C25 C26 C27 C28 -56.5(5)
C26 C27 C28 C23 57.2(4)
C24 C23 C28 C27 -57.1(4)
P1 C23 C28 C27 175.6(2)
C23 P1 C29 C30 174.31(19)
C17 P1 C29 C30 -73.4(2)
Pd1 P1 C29 C30 42.1(2)
C23 P1 C29 C34 -12.6(3)
C17 P1 C29 C34 99.8(3)
Pd1 P1 C29 C34 -144.7(2)
C34 C29 C30 C31 -3.4(4)
P1 C29 C30 C31 170.8(2)
C29 C30 C31 C32 0.1(5)
C30 C31 C32 C33 2.1(5)
C31 C32 C33 C34 -1.1(5)
C32 C33 C34 C29 -2.2(5)
C32 C33 C34 C35 178.2(3)
C30 C29 C34 C33 4.2(4)
P1 C29 C34 C33 -168.5(2)
C30 C29 C34 C35 -176.2(3)
P1 C29 C34 C35 11.0(4)
C33 C34 C35 C40 83.5(4)
C29 C34 C35 C40 -96.1(4)
C33 C34 C35 C36 -92.4(3)
C29 C34 C35 C36 88.0(4)
C40 C35 C36 C37 2.8(4)
C34 C35 C36 C37 178.8(3)
C40 C35 C36 N3 -179.1(3)
C34 C35 C36 N3 -3.2(4)
C41 N3 C36 C37 -104.9(4)
C42 N3 C36 C37 25.6(4)
C41 N3 C36 C35 77.1(4)
C42 N3 C36 C35 -152.3(3)
C35 C36 C37 C38 -1.1(5)
N3 C36 C37 C38 -179.1(3)
C36 C37 C38 C39 -0.5(6)
C37 C38 C39 C40 0.3(6)
C38 C39 C40 C35 1.5(6)
C36 C35 C40 C39 -3.1(5)
C34 C35 C40 C39 -179.2(3)
